data_8103442
loop_
_publ_author_name
'Friedrich, T.'
'Hauf, C.'
'Kniep, R.'

_publ_section_title
;
 Crystal structure of pentasodium catena-(diborato-triphosphate), Na5 (B2
 P3 O13)
;
_journal_name_full 'Zeitschrift fuer Kristallographie (149,1979-)'
_journal_page_first 446
_journal_page_last 446
_journal_volume 210
_journal_year 1995
_chemical_formula_sum 'B2 Na5 O13 P3'
_chemical_name_systematic 'Na5 (B2 P3 O13)'
_space_group_IT_number 4
_symmetry_space_group_name_Hall 'P 2yb'
_symmetry_space_group_name_H-M 'P 1 21 1'
_cell_angle_alpha 90
_cell_angle_beta 115.166
_cell_angle_gamma 90
_cell_formula_units_Z 2
_cell_length_a 6.711
_cell_length_b 11.618
_cell_length_c 7.686
_cell_volume 542.383
_citation_journal_id_ASTM ZEKRDZ
_cod_data_source_file boron_271.cif
_cod_data_source_block B2Na5O13P3
_cod_original_cell_volume 542.3826
_cod_database_code 8103442

loop_
_symmetry_equiv_pos_as_xyz
x,y,z
-x,y+1/2,-z

loop_
_atom_site_label
_atom_site_type_symbol
_atom_site_fract_x
_atom_site_fract_y
_atom_site_fract_z
_atom_site_occupancy
_atom_site_U_iso_or_equiv
O4 O-2 -0.09045 0.55053 0.16033 1 0.0
Na3 Na+1 0.52687 0.33204 0.49535 1 0.0
O11 O-2 0.16286 0.68858 0.40608 1 0.0
O13 O-2 0.36959 0.30475 -0.2102 1 0.0
O3 O-2 -0.19085 0.47136 -0.46598 1 0.0
Na1 Na+1 -0.09562 0.73555 -0.03263 1 0.0
P3 P+5 0.50119 0.34858 -0.00993 1 0.0
Na2 Na+1 0.04504 0.33238 0.5097 1 0.0
P1 P+5 0.15737 0.57587 0.30654 1 0.0
O12 O-2 0.49075 0.27716 0.14442 1 0.0
B1 B+3 -0.13169 0.46465 0.00372 1 0.0
O9 O-2 -0.24873 0.67988 -0.40312 1 0.0
B2 B+3 0.21118 0.5128 -0.0037 1 0.0
Na5 Na+1 0.64965 0.60768 0.26521 1 0.0
P2 P+5 -0.15636 0.56283 -0.32075 1 0.0
O6 O-2 0.26867 0.59511 0.16234 1 0.0
O8 O-2 0.42453 0.47686 0.00338 1 0.0
O7 O-2 0.74844 0.36574 0.03016 1 0.0
O10 O-2 -0.26091 0.52851 -0.17798 1 0.0
O1 O-2 0.07126 0.42436 0.00654 1 0.0
Na4 Na+1 0.38131 0.60212 -0.27718 1 0.0
O5 O-2 0.09693 0.58196 -0.18186 1 0.0
O2 O-2 0.25787 0.47849 0.4404 1 0.0
